data_4030148
loop_
_publ_author_name
'Capozzi, Maria Annunziata M.'
'Capitelli, Francesco'
'Bottoni, Andrea'
'Calvaresi, Matteo'
'Cardellicchio, Cosimo'

_publ_contact_author 'Dr. Francesco Capitelli'
_publ_section_title
;
 Stacked naphthyls and weak hydrogen-bond interactions govern the
 conformational behavior of P-resolved cyclic phosphonamides: a combined
 experimental and computational study.
;
_journal_issue 22
_journal_name_full 'The Journal of organic chemistry'
_journal_page_first 11101
_journal_page_last 11109
_journal_paper_doi 10.1021/jo502094g
_journal_volume 79
_journal_year 2014
_chemical_formula_moiety 'C30 H24 Cl2 N O2 P'
_chemical_formula_sum 'C30 H24 Cl2 N O2 P'
_chemical_formula_weight 532.37
_chemical_name_systematic
;
 ?
;
_space_group_IT_number 19
_symmetry_cell_setting orthorhombic
_symmetry_space_group_name_Hall 'P 2ac 2ab'
_symmetry_space_group_name_H-M 'P 21 21 21'
_atom_sites_solution_hydrogens geom
_atom_sites_solution_primary direct
_atom_sites_solution_secondary difmap
_audit_creation_method SHELXL-97
_cell_angle_alpha 90.00
_cell_angle_beta 90.00
_cell_angle_gamma 90.00
_cell_formula_units_Z 4
_cell_length_a 11.540(2)
_cell_length_b 14.080(7)
_cell_length_c 16.285(3)
_cell_measurement_reflns_used 176
_cell_measurement_temperature 293(2)
_cell_measurement_theta_max 20.10
_cell_measurement_theta_min 3.44
_cell_volume 2646.0(15)
_computing_cell_refinement 'EVALCCD (Duisenberg et al., 2003)'
_computing_data_collection 'Collect (Nonius, 1998)'
_computing_data_reduction 'EVALCCD (Duisenberg et al., 2003)'
_computing_molecular_graphics 'DIAMOND 2.1e (1998-2001 Crystal Impact GbR)'
_computing_publication_material 'SHELXL-97 (Sheldrick, 1997)'
_computing_structure_refinement 'SHELXL-97 (Sheldrick, 1997)'
_computing_structure_solution 'SIR97 (Altomare et al. 1999)'
_diffrn_ambient_temperature 293(2)
_diffrn_measured_fraction_theta_full 0.984
_diffrn_measured_fraction_theta_max 0.984
_diffrn_radiation_monochromator graphite
_diffrn_radiation_source 'fine-focus sealed tube'
_diffrn_radiation_type MoK\a
_diffrn_radiation_wavelength 0.71073
_diffrn_reflns_av_R_equivalents 0.1037
_diffrn_reflns_av_sigmaI/netI 0.0898
_diffrn_reflns_limit_h_max 13
_diffrn_reflns_limit_h_min -14
_diffrn_reflns_limit_k_max 18
_diffrn_reflns_limit_k_min -16
_diffrn_reflns_limit_l_max 21
_diffrn_reflns_limit_l_min -21
_diffrn_reflns_number 23741
_diffrn_reflns_theta_full 27.60
_diffrn_reflns_theta_max 27.60
_diffrn_reflns_theta_min 5.01
_exptl_absorpt_coefficient_mu 0.334
_exptl_absorpt_correction_T_max 0.9868
_exptl_absorpt_correction_T_min 0.9673
_exptl_absorpt_correction_type multi-scan
_exptl_absorpt_process_details SADABS
_exptl_crystal_colour colourless
_exptl_crystal_density_diffrn 1.336
_exptl_crystal_density_method 'not measured'
_exptl_crystal_description prism
_exptl_crystal_F_000 1104
_exptl_crystal_size_max 0.10
_exptl_crystal_size_mid 0.04
_exptl_crystal_size_min 0.04
_refine_diff_density_max 0.308
_refine_diff_density_min -0.327
_refine_diff_density_rms 0.056
_refine_ls_abs_structure_details 'Flack H D (1983), Acta Cryst. A39, 876-881'
_refine_ls_abs_structure_Flack 0.18(11)
_refine_ls_extinction_method none
_refine_ls_goodness_of_fit_ref 1.016
_refine_ls_hydrogen_treatment mixed
_refine_ls_matrix_type full
_refine_ls_number_parameters 325
_refine_ls_number_reflns 6017
_refine_ls_number_restraints 0
_refine_ls_restrained_S_all 1.016
_refine_ls_R_factor_all 0.1162
_refine_ls_R_factor_gt 0.0642
_refine_ls_shift/su_max 0.000
_refine_ls_shift/su_mean 0.000
_refine_ls_structure_factor_coef Fsqd
_refine_ls_weighting_details 'calc w=1/[\s^2^(Fo^2^)+(0.0784P)^2^+1.0037P] where P=(Fo^2^+2Fc^2^)/3'
_refine_ls_weighting_scheme calc
_refine_ls_wR_factor_gt 0.1489
_refine_ls_wR_factor_ref 0.1778
_reflns_number_gt 3774
_reflns_number_total 6017
_reflns_threshold_expression >2sigma(I)
_cod_data_source_file jo502094g_si_004.cif
_cod_data_source_block ff6
_cod_depositor_comments
;
The following automatic conversions were performed:

'_symmetry_cell_setting' value 'Orthorhombic' changed to
'orthorhombic' according to
/home/saulius/struct/COD-crude-data--automatic-downloads/rss-feeds/ACS/lib/dictionaries/cif_core.dic
dictionary named 'cif_core.dic' version 2.4.2 from 2011-04-26.

Automatic conversion script
Id: cif_fix_values 2930 2014-11-03 09:23:46Z andrius 

 Adding full bibliography for 4030147--4030150.cif.
;
_cod_original_sg_symbol_H-M P212121
_cod_database_code 4030148

loop_
_symmetry_equiv_pos_as_xyz
'x, y, z'
'-x+1/2, -y, z+1/2'
'x+1/2, -y+1/2, -z'
'-x, y+1/2, -z+1/2'

loop_
_atom_site_label
_atom_site_type_symbol
_atom_site_fract_x
_atom_site_fract_y
_atom_site_fract_z
_atom_site_U_iso_or_equiv
_atom_site_adp_type
_atom_site_occupancy
_atom_site_symmetry_multiplicity
_atom_site_calc_flag
_atom_site_refinement_flags
Cl1 Cl 0.19680(18) 0.07094(11) 0.56612(16) 0.1307(9) Uani 1 1 d .
Cl2 Cl -0.12157(12) 0.39975(12) 0.67613(10) 0.0892(5) Uani 1 1 d .
P1 P 0.03602(8) 0.55258(8) 0.61912(6) 0.0475(3) Uani 1 1 d .
O1 O 0.1068(2) 0.5630(2) 0.53470(16) 0.0543(7) Uani 1 1 d .
O2 O -0.0414(3) 0.6320(2) 0.64051(18) 0.0630(8) Uani 1 1 d .
N1 N 0.1363(3) 0.5311(2) 0.68755(18) 0.0438(8) Uani 1 1 d .
C1 C 0.1361(4) 0.5851(4) 0.7676(2) 0.0563(11) Uani 1 1 d .
H1 H 0.0857 0.6404 0.7603 0.068 Uiso 1 1 calc R
C2 C 0.2463(3) 0.4849(3) 0.6579(2) 0.0434(9) Uani 1 1 d .
H2 H 0.3010 0.4860 0.7040 0.052 Uiso 1 1 calc R
C3 C 0.2975(3) 0.5458(3) 0.5911(2) 0.0434(9) Uani 1 1 d .
C4 C 0.2266(3) 0.5859(3) 0.5340(2) 0.0453(9) Uani 1 1 d .
C5 C 0.2628(4) 0.6471(3) 0.4720(2) 0.0510(10) Uani 1 1 d .
H5 H 0.2108 0.6702 0.4332 0.061 Uiso 1 1 calc R
C6 C 0.3788(4) 0.6728(3) 0.4698(3) 0.0557(11) Uani 1 1 d .
H6 H 0.4045 0.7159 0.4306 0.067 Uiso 1 1 calc R
C7 C 0.4576(4) 0.6341(3) 0.5263(3) 0.0532(10) Uani 1 1 d .
C8 C 0.5767(4) 0.6592(4) 0.5236(4) 0.0686(14) Uani 1 1 d .
H8 H 0.6029 0.7016 0.4840 0.082 Uiso 1 1 calc R
C9 C 0.6535(4) 0.6214(4) 0.5789(4) 0.0800(16) Uani 1 1 d .
H9 H 0.7312 0.6387 0.5767 0.096 Uiso 1 1 calc R
C10 C 0.6155(4) 0.5571(4) 0.6385(4) 0.0772(15) Uani 1 1 d .
H10 H 0.6684 0.5322 0.6758 0.093 Uiso 1 1 calc R
C11 C 0.5011(4) 0.5303(4) 0.6426(3) 0.0607(12) Uani 1 1 d .
H11 H 0.4777 0.4864 0.6820 0.073 Uiso 1 1 calc R
C12 C 0.4187(3) 0.5688(3) 0.5875(2) 0.0466(9) Uani 1 1 d .
C13 C 0.2300(3) 0.3805(3) 0.6335(2) 0.0465(9) Uani 1 1 d .
C14 C 0.1874(4) 0.3157(3) 0.6901(3) 0.0599(12) Uani 1 1 d .
H14 H 0.1655 0.3366 0.7420 0.072 Uiso 1 1 calc R
C15 C 0.1768(5) 0.2199(4) 0.6703(4) 0.0768(16) Uani 1 1 d .
H15 H 0.1493 0.1766 0.7087 0.092 Uiso 1 1 calc R
C16 C 0.2078(4) 0.1907(4) 0.5929(4) 0.0727(15) Uani 1 1 d .
C17 C 0.2492(5) 0.2530(4) 0.5356(3) 0.0713(14) Uani 1 1 d .
H17 H 0.2689 0.2322 0.4832 0.086 Uiso 1 1 calc R
C18 C 0.2611(4) 0.3480(3) 0.5570(3) 0.0578(11) Uani 1 1 d .
H18 H 0.2908 0.3905 0.5188 0.069 Uiso 1 1 calc R
C19 C 0.2573(4) 0.6226(4) 0.7888(2) 0.0538(10) Uani 1 1 d .
C20 C 0.3231(4) 0.5783(4) 0.8483(3) 0.0696(14) Uani 1 1 d .
H20 H 0.2925 0.5269 0.8769 0.084 Uiso 1 1 calc R
C21 C 0.4366(5) 0.6101(6) 0.8664(3) 0.0876(19) Uani 1 1 d .
H21 H 0.4805 0.5790 0.9060 0.105 Uiso 1 1 calc R
C22 C 0.4807(5) 0.6848(5) 0.8265(4) 0.0874(18) Uani 1 1 d .
H22 H 0.5548 0.7057 0.8399 0.105 Uiso 1 1 calc R
C23 C 0.4196(5) 0.7318(4) 0.7658(3) 0.0691(14) Uani 1 1 d .
C24 C 0.4671(6) 0.8098(5) 0.7211(4) 0.0918(18) Uani 1 1 d .
H24 H 0.5423 0.8294 0.7327 0.110 Uiso 1 1 calc R
C25 C 0.4081(7) 0.8548(5) 0.6643(5) 0.106(2) Uani 1 1 d .
H25 H 0.4426 0.9042 0.6354 0.127 Uiso 1 1 calc R
C26 C 0.2919(6) 0.8285(4) 0.6465(4) 0.0888(19) Uani 1 1 d .
H26 H 0.2497 0.8623 0.6076 0.107 Uiso 1 1 calc R
C27 C 0.2427(5) 0.7548(3) 0.6858(3) 0.0636(12) Uani 1 1 d .
H27 H 0.1672 0.7373 0.6727 0.076 Uiso 1 1 calc R
C28 C 0.3034(4) 0.7035(4) 0.7467(3) 0.0564(11) Uani 1 1 d .
C29 C 0.0818(5) 0.5233(6) 0.8345(3) 0.093(2) Uani 1 1 d .
H29A H 0.0062 0.5030 0.8172 0.140 Uiso 1 1 calc R
H29B H 0.0753 0.5593 0.8843 0.140 Uiso 1 1 calc R
H29C H 0.1298 0.4687 0.8439 0.140 Uiso 1 1 calc R
C30 C -0.0427(4) 0.4458(4) 0.5911(3) 0.0611(11) Uani 1 1 d .
H30A H -0.0959 0.4602 0.5467 0.073 Uiso 1 1 calc R
H30B H 0.0115 0.3982 0.5716 0.073 Uiso 1 1 calc R

loop_
_atom_site_aniso_label
_atom_site_aniso_U_11
_atom_site_aniso_U_22
_atom_site_aniso_U_33
_atom_site_aniso_U_23
_atom_site_aniso_U_13
_atom_site_aniso_U_12
Cl1 0.1201(14) 0.0484(8) 0.224(2) -0.0209(11) 0.0788(15) -0.0151(8)
Cl2 0.0532(7) 0.0991(12) 0.1153(11) 0.0314(9) 0.0142(7) -0.0131(7)
P1 0.0335(5) 0.0555(6) 0.0536(6) 0.0096(5) -0.0004(4) 0.0030(5)
O1 0.0384(14) 0.075(2) 0.0493(14) 0.0108(15) -0.0033(11) -0.0052(14)
O2 0.0451(16) 0.068(2) 0.0762(19) 0.0057(15) 0.0004(14) 0.0207(15)
N1 0.0342(16) 0.052(2) 0.0455(17) 0.0064(14) 0.0043(13) 0.0035(14)
C1 0.045(2) 0.075(3) 0.049(2) -0.002(2) 0.0021(17) 0.011(2)
C2 0.0309(18) 0.050(2) 0.0489(19) 0.0073(17) 0.0029(15) 0.0030(16)
C3 0.0356(19) 0.043(2) 0.052(2) -0.0009(18) 0.0073(15) -0.0019(17)
C4 0.044(2) 0.045(2) 0.047(2) 0.0008(17) 0.0064(16) -0.0023(18)
C5 0.058(3) 0.052(2) 0.044(2) -0.0006(18) 0.0071(18) 0.003(2)
C6 0.059(3) 0.048(2) 0.059(2) 0.003(2) 0.018(2) -0.003(2)
C7 0.047(2) 0.044(2) 0.069(3) -0.005(2) 0.020(2) -0.0070(19)
C8 0.049(3) 0.059(3) 0.098(4) 0.001(3) 0.022(3) -0.010(2)
C9 0.044(3) 0.064(3) 0.133(5) -0.008(3) 0.014(3) -0.008(2)
C10 0.037(2) 0.080(4) 0.115(4) 0.001(3) -0.003(2) 0.008(3)
C11 0.037(2) 0.059(3) 0.087(3) 0.006(2) 0.0077(19) 0.0000(19)
C12 0.0375(19) 0.041(2) 0.061(2) -0.0041(18) 0.0108(16) 0.0026(17)
C13 0.0322(18) 0.048(2) 0.059(2) 0.0061(19) 0.0009(16) 0.0027(17)
C14 0.052(2) 0.058(3) 0.070(3) 0.015(2) 0.018(2) 0.005(2)
C15 0.055(3) 0.062(3) 0.113(4) 0.026(3) 0.025(3) -0.005(3)
C16 0.051(3) 0.046(3) 0.121(4) -0.002(3) 0.021(3) -0.001(2)
C17 0.074(3) 0.054(3) 0.086(3) -0.010(3) 0.019(3) -0.001(3)
C18 0.051(2) 0.049(3) 0.073(3) 0.009(2) 0.012(2) 0.004(2)
C19 0.053(2) 0.062(3) 0.046(2) -0.006(2) -0.0030(17) 0.011(2)
C20 0.065(3) 0.090(4) 0.053(3) 0.001(2) -0.009(2) 0.010(3)
C21 0.079(4) 0.117(6) 0.067(3) -0.016(3) -0.029(3) 0.025(4)
C22 0.064(3) 0.101(5) 0.097(4) -0.021(4) -0.030(3) -0.002(3)
C23 0.063(3) 0.067(4) 0.077(3) -0.025(3) -0.009(2) -0.002(2)
C24 0.090(4) 0.080(4) 0.105(4) -0.020(4) -0.012(4) -0.027(4)
C25 0.123(6) 0.080(5) 0.113(5) -0.001(4) -0.012(4) -0.039(4)
C26 0.124(5) 0.060(3) 0.083(4) 0.005(3) -0.027(3) -0.011(4)
C27 0.070(3) 0.051(3) 0.070(3) -0.006(2) -0.009(2) 0.002(2)
C28 0.058(3) 0.061(3) 0.050(2) -0.012(2) -0.0097(19) 0.008(2)
C29 0.080(4) 0.136(6) 0.063(3) 0.012(3) 0.018(3) -0.008(4)
C30 0.040(2) 0.072(3) 0.071(3) 0.007(2) -0.0003(19) -0.013(2)

loop_
_atom_type_symbol
_atom_type_description
_atom_type_scat_dispersion_real
_atom_type_scat_dispersion_imag
_atom_type_scat_source
C C 0.0033 0.0016 'International Tables Vol C Tables 4.2.6.8 and 6.1.1.4'
H H 0.0000 0.0000 'International Tables Vol C Tables 4.2.6.8 and 6.1.1.4'
Cl Cl 0.1484 0.1585 'International Tables Vol C Tables 4.2.6.8 and 6.1.1.4'
P P 0.1023 0.0942 'International Tables Vol C Tables 4.2.6.8 and 6.1.1.4'
N N 0.0061 0.0033 'International Tables Vol C Tables 4.2.6.8 and 6.1.1.4'
O O 0.0106 0.0060 'International Tables Vol C Tables 4.2.6.8 and 6.1.1.4'

loop_
_geom_angle_atom_site_label_1
_geom_angle_atom_site_label_2
_geom_angle_atom_site_label_3
_geom_angle
O2 P1 O1 116.19(18)
O2 P1 N1 114.13(18)
O1 P1 N1 103.94(15)
O2 P1 C30 112.6(2)
O1 P1 C30 96.61(19)
N1 P1 C30 111.9(2)
C4 O1 P1 121.5(2)
C2 N1 C1 119.7(3)
C2 N1 P1 117.3(2)
C1 N1 P1 119.7(3)
N1 C1 C29 109.2(4)
N1 C1 C19 111.5(3)
C29 C1 C19 114.2(4)
N1 C1 H1 107.2
C29 C1 H1 107.2
C19 C1 H1 107.2
N1 C2 C3 108.4(3)
N1 C2 C13 113.2(3)
C3 C2 C13 114.0(3)
N1 C2 H2 106.9
C3 C2 H2 106.9
C13 C2 H2 106.9
C4 C3 C12 117.6(4)
C4 C3 C2 119.6(3)
C12 C3 C2 122.7(3)
C3 C4 C5 124.9(4)
C3 C4 O1 119.1(3)
C5 C4 O1 116.0(3)
C6 C5 C4 118.0(4)
C6 C5 H5 121.0
C4 C5 H5 121.0
C5 C6 C7 120.5(4)
C5 C6 H6 119.7
C7 C6 H6 119.7
C6 C7 C8 120.8(4)
C6 C7 C12 120.2(4)
C8 C7 C12 119.0(5)
C9 C8 C7 120.7(5)
C9 C8 H8 119.7
C7 C8 H8 119.7
C8 C9 C10 120.3(5)
C8 C9 H9 119.9
C10 C9 H9 119.9
C11 C10 C9 120.9(5)
C11 C10 H10 119.6
C9 C10 H10 119.6
C10 C11 C12 120.6(5)
C10 C11 H11 119.7
C12 C11 H11 119.7
C11 C12 C7 118.5(4)
C11 C12 C3 122.8(4)
C7 C12 C3 118.7(4)
C18 C13 C14 118.4(4)
C18 C13 C2 121.5(4)
C14 C13 C2 120.1(4)
C13 C14 C15 121.0(5)
C13 C14 H14 119.5
C15 C14 H14 119.5
C16 C15 C14 118.7(5)
C16 C15 H15 120.6
C14 C15 H15 120.6
C17 C16 C15 121.6(5)
C17 C16 Cl1 118.3(4)
C15 C16 Cl1 120.0(4)
C16 C17 C18 118.7(5)
C16 C17 H17 120.6
C18 C17 H17 120.6
C13 C18 C17 121.5(4)
C13 C18 H18 119.2
C17 C18 H18 119.2
C20 C19 C28 119.4(4)
C20 C19 C1 120.3(5)
C28 C19 C1 120.3(4)
C19 C20 C21 120.8(6)
C19 C20 H20 119.6
C21 C20 H20 119.6
C22 C21 C20 120.0(5)
C22 C21 H21 120.0
C20 C21 H21 120.0
C21 C22 C23 122.0(6)
C21 C22 H22 119.0
C23 C22 H22 119.0
C22 C23 C24 122.4(6)
C22 C23 C28 120.0(6)
C24 C23 C28 117.6(5)
C25 C24 C23 122.1(6)
C25 C24 H24 118.9
C23 C24 H24 118.9
C24 C25 C26 120.5(7)
C24 C25 H25 119.8
C26 C25 H25 119.8
C27 C26 C25 120.2(6)
C27 C26 H26 119.9
C25 C26 H26 119.9
C26 C27 C28 121.3(5)
C26 C27 H27 119.4
C28 C27 H27 119.4
C27 C28 C23 118.3(5)
C27 C28 C19 123.9(4)
C23 C28 C19 117.7(4)
C1 C29 H29A 109.5
C1 C29 H29B 109.5
H29A C29 H29B 109.5
C1 C29 H29C 109.5
H29A C29 H29C 109.5
H29B C29 H29C 109.5
Cl2 C30 P1 111.3(3)
Cl2 C30 H30A 109.4
P1 C30 H30A 109.4
Cl2 C30 H30B 109.4
P1 C30 H30B 109.4
H30A C30 H30B 108.0

loop_
_geom_bond_atom_site_label_1
_geom_bond_atom_site_label_2
_geom_bond_distance
Cl1 C16 1.746(5)
Cl2 C30 1.780(4)
P1 O2 1.473(3)
P1 O1 1.606(3)
P1 N1 1.635(3)
P1 C30 1.814(5)
O1 C4 1.420(5)
N1 C2 1.506(5)
N1 C1 1.510(5)
C1 C29 1.529(7)
C1 C19 1.533(6)
C1 H1 0.9800
C2 C3 1.507(5)
C2 C13 1.534(6)
C2 H2 0.9800
C3 C4 1.361(5)
C3 C12 1.436(5)
C4 C5 1.392(6)
C5 C6 1.386(6)
C5 H5 0.9300
C6 C7 1.403(7)
C6 H6 0.9300
C7 C8 1.419(7)
C7 C12 1.429(6)
C8 C9 1.370(8)
C8 H8 0.9300
C9 C10 1.398(8)
C9 H9 0.9300
C10 C11 1.375(7)
C10 H10 0.9300
C11 C12 1.416(6)
C11 H11 0.9300
C13 C18 1.375(6)
C13 C14 1.386(6)
C14 C15 1.392(8)
C14 H14 0.9300
C15 C16 1.373(8)
C15 H15 0.9300
C16 C17 1.368(7)
C17 C18 1.389(7)
C17 H17 0.9300
C18 H18 0.9300
C19 C20 1.380(6)
C19 C28 1.432(7)
C20 C21 1.415(8)
C20 H20 0.9300
C21 C22 1.337(9)
C21 H21 0.9300
C22 C23 1.383(8)
C22 H22 0.9300
C23 C24 1.428(9)
C23 C28 1.433(7)
C24 C25 1.312(10)
C24 H24 0.9300
C25 C26 1.421(10)
C25 H25 0.9300
C26 C27 1.345(8)
C26 H26 0.9300
C27 C28 1.412(7)
C27 H27 0.9300
C29 H29A 0.9600
C29 H29B 0.9600
C29 H29C 0.9600
C30 H30A 0.9700
C30 H30B 0.9700

loop_
_geom_hbond_atom_site_label_D
_geom_hbond_atom_site_label_H
_geom_hbond_atom_site_label_A
_geom_hbond_distance_DH
_geom_hbond_distance_HA
_geom_hbond_distance_DA
_geom_hbond_angle_DHA
_geom_hbond_site_symmetry_A
C27 H27 O2 0.93 2.88 3.779(6) 164.3 .
C6 H6 O2 0.93 2.51 3.411(6) 162.2 3_566
C9 H9 O2 0.93 2.82 3.664(6) 150.9 1_655
C15 H15 O2 0.93 2.82 3.670(6) 151.9 4_546
